data_7021823
loop_
_publ_author_name
'Brill, Marcel'
'K\"uhnel, Erik'
'Scriban, Corina'
'Rominger, Frank'
'Hofmann, Peter'

_publ_section_title
;
 A short and modular synthesis of bulky and electron-rich
 N-phosphinomethyl-functionalised N-heterocyclic carbene complexes.
;
_journal_issue 36
_journal_name_full 'Dalton transactions (Cambridge, England : 2003)'
_journal_page_first 12861
_journal_page_last 12864
_journal_paper_doi 10.1039/c3dt51777b
_journal_volume 42
_journal_year 2013
_chemical_formula_sum 'C46 H76 Ag2 I2 N4 O P2'
_chemical_formula_weight 1232.59
_chemical_name_common 'in manuscript 16a'
_chemical_name_systematic
;
?
;
_space_group_IT_number 2
_symmetry_cell_setting triclinic
_symmetry_space_group_name_Hall '-P 1'
_symmetry_space_group_name_H-M 'P -1'
_atom_sites_solution_hydrogens geom
_atom_sites_solution_primary direct
_atom_sites_solution_secondary difmap
_audit_creation_method SHELXL-97
_cell_angle_alpha 65.277(2)
_cell_angle_beta 77.942(2)
_cell_angle_gamma 85.113(2)
_cell_formula_units_Z 1
_cell_length_a 9.7387(9)
_cell_length_b 11.1342(10)
_cell_length_c 13.2867(16)
_cell_measurement_reflns_used 8171
_cell_measurement_temperature 200(2)
_cell_measurement_theta_max 28.31
_cell_measurement_theta_min 2.47
_cell_volume 1279.8(2)
_computing_cell_refinement 'Bruker SAINT'
_computing_data_collection 'Bruker APEX'
_computing_data_reduction 'Bruker SAINT'
_computing_molecular_graphics 'Bruker SHELXTL'
_computing_publication_material 'Bruker SHELXTL'
_computing_structure_refinement 'SHELXL-97 (Sheldrick, 2008)'
_computing_structure_solution 'SHELXS-97 (Sheldrick, 2008)'
_diffrn_ambient_temperature 200(2)
_diffrn_measured_fraction_theta_full 0.990
_diffrn_measured_fraction_theta_max 0.990
_diffrn_measurement_device_type 'Bruker APEX'
_diffrn_measurement_method '\w scans'
_diffrn_radiation_monochromator graphite
_diffrn_radiation_source 'fine-focus sealed tube'
_diffrn_radiation_type MoK\a
_diffrn_radiation_wavelength 0.71073
_diffrn_reflns_av_R_equivalents 0.0521
_diffrn_reflns_av_sigmaI/netI 0.0453
_diffrn_reflns_limit_h_max 12
_diffrn_reflns_limit_h_min -12
_diffrn_reflns_limit_k_max 14
_diffrn_reflns_limit_k_min -14
_diffrn_reflns_limit_l_max 17
_diffrn_reflns_limit_l_min -17
_diffrn_reflns_number 13678
_diffrn_reflns_theta_full 28.34
_diffrn_reflns_theta_max 28.34
_diffrn_reflns_theta_min 1.72
_exptl_absorpt_coefficient_mu 2.070
_exptl_absorpt_correction_T_max 0.7604
_exptl_absorpt_correction_T_min 0.7198
_exptl_absorpt_correction_type multi-scan
_exptl_absorpt_process_details
;
Sheldrick, G. M. (2008). <i>SADABS</i>. University of G\"ottingen, Germany.
;
_exptl_crystal_colour colourless
_exptl_crystal_density_diffrn 1.599
_exptl_crystal_density_method 'not measured'
_exptl_crystal_description polyhedron
_exptl_crystal_F_000 618
_exptl_crystal_size_max 0.17
_exptl_crystal_size_mid 0.14
_exptl_crystal_size_min 0.14
_refine_diff_density_max 1.196
_refine_diff_density_min -0.995
_refine_diff_density_rms 0.113
_refine_ls_extinction_method none
_refine_ls_goodness_of_fit_ref 1.032
_refine_ls_hydrogen_treatment constr
_refine_ls_matrix_type full
_refine_ls_number_parameters 283
_refine_ls_number_reflns 6314
_refine_ls_number_restraints 34
_refine_ls_restrained_S_all 1.048
_refine_ls_R_factor_all 0.0326
_refine_ls_R_factor_gt 0.0273
_refine_ls_shift/su_max 0.001
_refine_ls_shift/su_mean 0.000
_refine_ls_structure_factor_coef Fsqd
_refine_ls_weighting_details 'calc w=1/[\s^2^(Fo^2^)+(0.0374P)^2^+0.0000P] where P=(Fo^2^+2Fc^2^)/3'
_refine_ls_weighting_scheme calc
_refine_ls_wR_factor_gt 0.0717
_refine_ls_wR_factor_ref 0.0735
_reflns_number_gt 5470
_reflns_number_total 6314
_reflns_threshold_expression >2sigma(I)
_cod_data_source_file c3dt51777b.txt
_cod_data_source_block ek29
_cod_depositor_comments
;
The following automatic conversions were performed:

'_symmetry_cell_setting' value 'Triclinic' changed to 'triclinic'
according to /home/saulius/struct/CIF-dictionaries/cif_core.dic
dictionary named 'cif_core.dic' version 2.4.2 from 2011-04-26.

Automatic conversion script
Id: cif_fix_values 1891 2012-01-12 08:04:46Z andrius 
;
_cod_original_sg_symbol_H-M P-1
_cod_database_code 7021823

loop_
_symmetry_equiv_pos_as_xyz
'x, y, z'
'-x, -y, -z'

loop_
_atom_site_label
_atom_site_type_symbol
_atom_site_fract_x
_atom_site_fract_y
_atom_site_fract_z
_atom_site_U_iso_or_equiv
_atom_site_adp_type
_atom_site_occupancy
_atom_site_symmetry_multiplicity
_atom_site_calc_flag
_atom_site_refinement_flags
_atom_site_disorder_assembly
_atom_site_disorder_group
Ag1 Ag 0.978805(16) 0.969147(16) 0.400686(14) 0.02617(6) Uani 1 1 d . . .
I1 I 0.748609(16) 0.775699(16) 0.469557(16) 0.03946(6) Uani 1 1 d . . .
P1 P 0.78724(5) 1.12440(5) 0.61090(5) 0.02313(12) Uani 1 1 d . . .
C1 C 0.8388(2) 1.1358(2) 0.34649(18) 0.0245(4) Uani 1 1 d . . .
N2 N 0.8317(2) 1.22142(19) 0.23897(16) 0.0287(4) Uani 1 1 d . . .
C3 C 0.7077(3) 1.2927(3) 0.2342(2) 0.0378(6) Uani 1 1 d . . .
H3 H 0.6795 1.3578 0.1684 0.045 Uiso 1 1 calc R . .
C4 C 0.6354(2) 1.2523(2) 0.3402(2) 0.0334(5) Uani 1 1 d . . .
H4 H 0.5458 1.2826 0.3644 0.040 Uiso 1 1 calc R . .
N5 N 0.71739(18) 1.15761(18) 0.40744(15) 0.0252(4) Uani 1 1 d . . .
C10 C 0.6747(2) 1.0897(2) 0.52956(18) 0.0256(4) Uani 1 1 d . . .
H10A H 0.6751 0.9932 0.5505 0.031 Uiso 1 1 calc R . .
H10B H 0.5771 1.1154 0.5518 0.031 Uiso 1 1 calc R . .
C11 C 0.7787(2) 1.3082(2) 0.5685(2) 0.0305(5) Uani 1 1 d . . .
C12 C 0.8437(3) 1.3388(3) 0.6508(2) 0.0401(6) Uani 1 1 d . . .
H12A H 0.9370 1.2985 0.6549 0.048 Uiso 1 1 calc R . .
H12B H 0.7836 1.3027 0.7259 0.048 Uiso 1 1 calc R . .
H12C H 0.8521 1.4348 0.6242 0.048 Uiso 1 1 calc R . .
C13 C 0.8729(3) 1.3727(2) 0.4510(2) 0.0369(6) Uani 1 1 d . . .
H13A H 0.8340 1.3551 0.3962 0.044 Uiso 1 1 calc R . .
H13B H 0.9677 1.3356 0.4539 0.044 Uiso 1 1 calc R . .
H13C H 0.8771 1.4683 0.4282 0.044 Uiso 1 1 calc R . .
C14 C 0.6321(3) 1.3697(2) 0.5614(3) 0.0409(6) Uani 1 1 d . . .
H14A H 0.5922 1.3500 0.5080 0.049 Uiso 1 1 calc R . .
H14B H 0.6391 1.4657 0.5354 0.049 Uiso 1 1 calc R . .
H14C H 0.5713 1.3326 0.6361 0.049 Uiso 1 1 calc R . .
C15 C 0.6865(2) 1.0304(2) 0.75817(19) 0.0299(5) Uani 1 1 d . . .
C16 C 0.6602(3) 0.8912(3) 0.7692(2) 0.0418(6) Uani 1 1 d . . .
H16A H 0.7498 0.8515 0.7497 0.050 Uiso 1 1 calc R . .
H16B H 0.5984 0.8967 0.7180 0.050 Uiso 1 1 calc R . .
H16C H 0.6157 0.8365 0.8471 0.050 Uiso 1 1 calc R . .
C17 C 0.7787(3) 1.0171(3) 0.8424(2) 0.0406(6) Uani 1 1 d . . .
H17A H 0.8691 0.9780 0.8235 0.049 Uiso 1 1 calc R . .
H17B H 0.7317 0.9601 0.9189 0.049 Uiso 1 1 calc R . .
H17C H 0.7945 1.1047 0.8388 0.049 Uiso 1 1 calc R . .
C18 C 0.5459(3) 1.0915(3) 0.7895(2) 0.0403(6) Uani 1 1 d . . .
H18A H 0.5621 1.1806 0.7826 0.048 Uiso 1 1 calc R . .
H18B H 0.5020 1.0364 0.8674 0.048 Uiso 1 1 calc R . .
H18C H 0.4839 1.0967 0.7385 0.048 Uiso 1 1 calc R . .
C21 C 0.9329(2) 1.2367(2) 0.13844(18) 0.0293(5) Uani 1 1 d . . .
C22 C 0.9093(3) 1.1711(3) 0.0749(2) 0.0333(5) Uani 1 1 d . . .
C23 C 1.0009(3) 1.1948(3) -0.0271(2) 0.0360(5) Uani 1 1 d . . .
H23 H 0.9862 1.1508 -0.0717 0.043 Uiso 1 1 calc R . .
C24 C 1.1129(3) 1.2810(3) -0.0648(2) 0.0366(6) Uani 1 1 d . . .
C25 C 1.1340(3) 1.3423(3) 0.0025(2) 0.0401(6) Uani 1 1 d . . .
H25 H 1.2125 1.3995 -0.0219 0.048 Uiso 1 1 calc R . .
C26 C 1.0447(3) 1.3233(2) 0.1044(2) 0.0343(5) Uani 1 1 d . . .
C27 C 0.7889(3) 1.0753(3) 0.1159(2) 0.0475(7) Uani 1 1 d . . .
H27A H 0.7948 1.0079 0.1915 0.071 Uiso 1 1 calc R . .
H27B H 0.7937 1.0326 0.0640 0.071 Uiso 1 1 calc R . .
H27C H 0.6999 1.1230 0.1191 0.071 Uiso 1 1 calc R . .
C28 C 1.2120(4) 1.3051(3) -0.1758(2) 0.0543(8) Uani 1 1 d . . .
H28A H 1.2917 1.2443 -0.1620 0.081 Uiso 1 1 calc R . .
H28B H 1.2463 1.3965 -0.2107 0.081 Uiso 1 1 calc R . .
H28C H 1.1622 1.2902 -0.2264 0.081 Uiso 1 1 calc R . .
C29 C 1.0690(3) 1.3941(3) 0.1739(3) 0.0497(7) Uani 1 1 d . . .
H29A H 1.1043 1.3314 0.2406 0.075 Uiso 1 1 calc R . .
H29B H 0.9804 1.4322 0.1978 0.075 Uiso 1 1 calc R . .
H29C H 1.1381 1.4649 0.1286 0.075 Uiso 1 1 calc R . .
O30 O 0.4423(8) 1.5254(6) -0.0203(5) 0.0920(19) Uani 0.50 1 d PDU A -1
C31 C 0.5518(9) 1.4811(13) -0.0741(8) 0.109(5) Uani 0.50 1 d PDU A -1
H31A H 0.6315 1.5369 -0.0836 0.130 Uiso 0.50 1 calc PR A -1
H31B H 0.5703 1.3920 -0.0179 0.130 Uiso 0.50 1 calc PR A -1
C32 C 0.5691(10) 1.4685(11) -0.1651(9) 0.092(3) Uani 0.50 1 d PDU A -1
H32A H 0.6621 1.4310 -0.1793 0.137 Uiso 0.50 1 calc PR A -1
H32B H 0.5619 1.5552 -0.2268 0.137 Uiso 0.50 1 calc PR A -1
H32C H 0.4968 1.4093 -0.1605 0.137 Uiso 0.50 1 calc PR A -1
C33 C 0.423(2) 1.5826(13) 0.0454(10) 0.126(5) Uani 0.50 1 d PDU A -1
H33A H 0.3692 1.5067 0.1074 0.151 Uiso 0.50 1 calc PR A -1
H33B H 0.5201 1.5638 0.0596 0.151 Uiso 0.50 1 calc PR A -1
C34 C 0.403(2) 1.6395(16) 0.0920(14) 0.167(7) Uani 0.50 1 d PDU A -1
H34A H 0.4657 1.6129 0.1464 0.251 Uiso 0.50 1 calc PR A -1
H34B H 0.3050 1.6263 0.1326 0.251 Uiso 0.50 1 calc PR A -1
H34C H 0.4181 1.7331 0.0411 0.251 Uiso 0.50 1 calc PR A -1

loop_
_atom_site_aniso_label
_atom_site_aniso_U_11
_atom_site_aniso_U_22
_atom_site_aniso_U_33
_atom_site_aniso_U_23
_atom_site_aniso_U_13
_atom_site_aniso_U_12
Ag1 0.02199(9) 0.02850(9) 0.02861(9) -0.01241(7) -0.00635(6) 0.00446(6)
I1 0.02513(9) 0.03503(10) 0.06152(12) -0.02485(9) -0.00262(7) -0.00420(6)
P1 0.0189(2) 0.0232(3) 0.0277(3) -0.0109(2) -0.0046(2) 0.0007(2)
C1 0.0234(10) 0.0252(10) 0.0259(10) -0.0111(9) -0.0052(8) -0.0009(8)
N2 0.0250(9) 0.0305(10) 0.0262(9) -0.0081(8) -0.0052(7) 0.0043(8)
C3 0.0326(13) 0.0430(14) 0.0315(12) -0.0088(11) -0.0115(10) 0.0110(11)
C4 0.0256(11) 0.0396(13) 0.0339(12) -0.0141(11) -0.0099(9) 0.0107(10)
N5 0.0196(8) 0.0281(9) 0.0272(9) -0.0108(8) -0.0052(7) 0.0017(7)
C10 0.0215(10) 0.0294(11) 0.0268(10) -0.0128(9) -0.0029(8) -0.0021(8)
C11 0.0245(11) 0.0261(11) 0.0427(13) -0.0151(10) -0.0089(10) 0.0016(9)
C12 0.0399(14) 0.0361(13) 0.0519(16) -0.0251(12) -0.0081(12) -0.0035(11)
C13 0.0348(13) 0.0261(12) 0.0435(14) -0.0078(11) -0.0068(11) -0.0025(10)
C14 0.0314(13) 0.0288(12) 0.0631(17) -0.0192(12) -0.0123(12) 0.0074(10)
C15 0.0281(11) 0.0345(12) 0.0276(11) -0.0133(10) -0.0047(9) -0.0016(9)
C16 0.0512(16) 0.0340(13) 0.0333(13) -0.0077(11) -0.0029(11) -0.0096(11)
C17 0.0405(14) 0.0493(16) 0.0329(13) -0.0156(12) -0.0123(11) 0.0016(12)
C18 0.0262(12) 0.0542(16) 0.0405(14) -0.0224(13) 0.0007(10) -0.0009(11)
C21 0.0269(11) 0.0310(11) 0.0245(11) -0.0066(9) -0.0052(9) 0.0041(9)
C22 0.0289(12) 0.0389(13) 0.0315(12) -0.0129(10) -0.0087(9) 0.0031(10)
C23 0.0385(13) 0.0408(14) 0.0288(12) -0.0138(11) -0.0092(10) 0.0033(11)
C24 0.0385(13) 0.0365(13) 0.0277(12) -0.0090(10) -0.0032(10) 0.0072(11)
C25 0.0388(14) 0.0368(13) 0.0363(13) -0.0105(11) 0.0026(11) -0.0051(11)
C26 0.0358(13) 0.0315(12) 0.0326(12) -0.0114(10) -0.0031(10) -0.0019(10)
C27 0.0411(15) 0.0606(18) 0.0469(16) -0.0284(14) -0.0019(12) -0.0150(13)
C28 0.062(2) 0.0552(18) 0.0346(15) -0.0152(13) 0.0083(13) -0.0014(15)
C29 0.0476(16) 0.0540(18) 0.0514(17) -0.0281(15) 0.0022(13) -0.0148(14)
O30 0.143(6) 0.079(4) 0.079(4) -0.045(3) -0.063(4) 0.042(4)
C31 0.030(4) 0.178(13) 0.062(5) 0.002(6) -0.010(4) 0.017(5)
C32 0.069(5) 0.116(8) 0.136(8) -0.092(8) -0.043(6) 0.042(6)
C33 0.181(14) 0.101(10) 0.085(8) -0.025(6) -0.011(8) -0.053(9)
C34 0.218(18) 0.164(15) 0.150(14) -0.114(11) 0.029(12) -0.048(13)

loop_
_atom_type_symbol
_atom_type_description
_atom_type_scat_dispersion_real
_atom_type_scat_dispersion_imag
_atom_type_scat_source
C C 0.0033 0.0016 'International Tables Vol C Tables 4.2.6.8 and 6.1.1.4'
H H 0.0000 0.0000 'International Tables Vol C Tables 4.2.6.8 and 6.1.1.4'
N N 0.0061 0.0033 'International Tables Vol C Tables 4.2.6.8 and 6.1.1.4'
O O 0.0106 0.0060 'International Tables Vol C Tables 4.2.6.8 and 6.1.1.4'
P P 0.1023 0.0942 'International Tables Vol C Tables 4.2.6.8 and 6.1.1.4'
Ag Ag -0.8971 1.1015 'International Tables Vol C Tables 4.2.6.8 and 6.1.1.4'
I I -0.4742 1.8119 'International Tables Vol C Tables 4.2.6.8 and 6.1.1.4'

loop_
_geom_angle_atom_site_label_1
_geom_angle_atom_site_label_2
_geom_angle_atom_site_label_3
_geom_angle
_geom_angle_site_symmetry_1
_geom_angle_site_symmetry_3
C1 Ag1 P1 150.15(6) . 2_776
C1 Ag1 I1 92.38(6) . .
P1 Ag1 I1 114.410(16) 2_776 .
C1 Ag1 Ag1 91.50(6) . 2_776
P1 Ag1 Ag1 90.271(15) 2_776 2_776
I1 Ag1 Ag1 112.114(10) . 2_776
C10 P1 C11 106.08(10) . .
C10 P1 C15 99.48(10) . .
C11 P1 C15 111.95(11) . .
C10 P1 Ag1 114.84(7) . 2_776
C11 P1 Ag1 115.73(7) . 2_776
C15 P1 Ag1 107.65(8) . 2_776
N5 C1 N2 103.27(18) . .
N5 C1 Ag1 127.16(15) . .
N2 C1 Ag1 127.57(15) . .
C1 N2 C3 111.50(19) . .
C1 N2 C21 126.82(18) . .
C3 N2 C21 121.62(19) . .
C4 C3 N2 106.8(2) . .
C4 C3 H3 126.6 . .
N2 C3 H3 126.6 . .
C3 C4 N5 106.2(2) . .
C3 C4 H4 126.9 . .
N5 C4 H4 126.9 . .
C1 N5 C4 112.17(18) . .
C1 N5 C10 124.88(18) . .
C4 N5 C10 122.95(18) . .
N5 C10 P1 114.49(14) . .
N5 C10 H10A 108.6 . .
P1 C10 H10A 108.6 . .
N5 C10 H10B 108.6 . .
P1 C10 H10B 108.6 . .
H10A C10 H10B 107.6 . .
C12 C11 C14 110.3(2) . .
C12 C11 C13 107.4(2) . .
C14 C11 C13 108.1(2) . .
C12 C11 P1 108.16(16) . .
C14 C11 P1 115.60(16) . .
C13 C11 P1 106.91(16) . .
C11 C12 H12A 109.5 . .
C11 C12 H12B 109.5 . .
H12A C12 H12B 109.5 . .
C11 C12 H12C 109.5 . .
H12A C12 H12C 109.5 . .
H12B C12 H12C 109.5 . .
C11 C13 H13A 109.5 . .
C11 C13 H13B 109.5 . .
H13A C13 H13B 109.5 . .
C11 C13 H13C 109.5 . .
H13A C13 H13C 109.5 . .
H13B C13 H13C 109.5 . .
C11 C14 H14A 109.5 . .
C11 C14 H14B 109.5 . .
H14A C14 H14B 109.5 . .
C11 C14 H14C 109.5 . .
H14A C14 H14C 109.5 . .
H14B C14 H14C 109.5 . .
C17 C15 C16 107.8(2) . .
C17 C15 C18 108.5(2) . .
C16 C15 C18 109.1(2) . .
C17 C15 P1 108.68(17) . .
C16 C15 P1 107.03(16) . .
C18 C15 P1 115.44(17) . .
C15 C16 H16A 109.5 . .
C15 C16 H16B 109.5 . .
H16A C16 H16B 109.5 . .
C15 C16 H16C 109.5 . .
H16A C16 H16C 109.5 . .
H16B C16 H16C 109.5 . .
C15 C17 H17A 109.5 . .
C15 C17 H17B 109.5 . .
H17A C17 H17B 109.5 . .
C15 C17 H17C 109.5 . .
H17A C17 H17C 109.5 . .
H17B C17 H17C 109.5 . .
C15 C18 H18A 109.5 . .
C15 C18 H18B 109.5 . .
H18A C18 H18B 109.5 . .
C15 C18 H18C 109.5 . .
H18A C18 H18C 109.5 . .
H18B C18 H18C 109.5 . .
C22 C21 C26 122.4(2) . .
C22 C21 N2 118.4(2) . .
C26 C21 N2 119.1(2) . .
C21 C22 C23 118.2(2) . .
C21 C22 C27 120.9(2) . .
C23 C22 C27 120.9(2) . .
C24 C23 C22 121.4(2) . .
C24 C23 H23 119.3 . .
C22 C23 H23 119.3 . .
C23 C24 C25 118.4(2) . .
C23 C24 C28 120.7(3) . .
C25 C24 C28 120.9(3) . .
C24 C25 C26 122.5(3) . .
C24 C25 H25 118.7 . .
C26 C25 H25 118.7 . .
C21 C26 C25 117.1(2) . .
C21 C26 C29 121.9(2) . .
C25 C26 C29 121.0(2) . .
C22 C27 H27A 109.5 . .
C22 C27 H27B 109.5 . .
H27A C27 H27B 109.5 . .
C22 C27 H27C 109.5 . .
H27A C27 H27C 109.5 . .
H27B C27 H27C 109.5 . .
C24 C28 H28A 109.5 . .
C24 C28 H28B 109.5 . .
H28A C28 H28B 109.5 . .
C24 C28 H28C 109.5 . .
H28A C28 H28C 109.5 . .
H28B C28 H28C 109.5 . .
C26 C29 H29A 109.5 . .
C26 C29 H29B 109.5 . .
H29A C29 H29B 109.5 . .
C26 C29 H29C 109.5 . .
H29A C29 H29C 109.5 . .
H29B C29 H29C 109.5 . .
C33 O30 C31 136.8(13) . .
C32 C31 O30 130.8(8) . .
C32 C31 H31A 104.6 . .
O30 C31 H31A 104.6 . .
C32 C31 H31B 104.6 . .
O30 C31 H31B 104.6 . .
H31A C31 H31B 105.7 . .
C31 C32 H32A 109.5 . .
C31 C32 H32B 109.5 . .
H32A C32 H32B 109.5 . .
C31 C32 H32C 109.5 . .
H32A C32 H32C 109.5 . .
H32B C32 H32C 109.5 . .
C34 C33 O30 173(2) . .
C34 C33 H33A 92.2 . .
O30 C33 H33A 92.2 . .
C34 C33 H33B 92.2 . .
O30 C33 H33B 92.2 . .
H33A C33 H33B 103.0 . .
C33 C34 H34A 109.5 . .
C33 C34 H34B 109.5 . .
H34A C34 H34B 109.5 . .
C33 C34 H34C 109.5 . .
H34A C34 H34C 109.5 . .
H34B C34 H34C 109.5 . .

loop_
_geom_bond_atom_site_label_1
_geom_bond_atom_site_label_2
_geom_bond_distance
_geom_bond_site_symmetry_2
Ag1 C1 2.164(2) .
Ag1 P1 2.4255(6) 2_776
Ag1 I1 2.9697(3) .
Ag1 Ag1 3.1028(4) 2_776
P1 C10 1.853(2) .
P1 C11 1.881(2) .
P1 C15 1.883(2) .
P1 Ag1 2.4255(6) 2_776
C1 N5 1.352(3) .
C1 N2 1.359(3) .
N2 C3 1.385(3) .
N2 C21 1.440(3) .
C3 C4 1.338(3) .
C3 H3 0.9500 .
C4 N5 1.383(3) .
C4 H4 0.9500 .
N5 C10 1.457(3) .
C10 H10A 0.9900 .
C10 H10B 0.9900 .
C11 C12 1.533(3) .
C11 C14 1.534(3) .
C11 C13 1.539(3) .
C12 H12A 0.9800 .
C12 H12B 0.9800 .
C12 H12C 0.9800 .
C13 H13A 0.9800 .
C13 H13B 0.9800 .
C13 H13C 0.9800 .
C14 H14A 0.9800 .
C14 H14B 0.9800 .
C14 H14C 0.9800 .
C15 C17 1.530(3) .
C15 C16 1.533(4) .
C15 C18 1.533(3) .
C16 H16A 0.9800 .
C16 H16B 0.9800 .
C16 H16C 0.9800 .
C17 H17A 0.9800 .
C17 H17B 0.9800 .
C17 H17C 0.9800 .
C18 H18A 0.9800 .
C18 H18B 0.9800 .
C18 H18C 0.9800 .
C21 C22 1.388(4) .
C21 C26 1.388(3) .
C22 C23 1.392(3) .
C22 C27 1.506(4) .
C23 C24 1.382(4) .
C23 H23 0.9500 .
C24 C25 1.385(4) .
C24 C28 1.515(4) .
C25 C26 1.390(3) .
C25 H25 0.9500 .
C26 C29 1.505(4) .
C27 H27A 0.9800 .
C27 H27B 0.9800 .
C27 H27C 0.9800 .
C28 H28A 0.9800 .
C28 H28B 0.9800 .
C28 H28C 0.9800 .
C29 H29A 0.9800 .
C29 H29B 0.9800 .
C29 H29C 0.9800 .
O30 C33 1.256(12) .
O30 C31 1.334(10) .
C31 C32 1.250(11) .
C31 H31A 0.9900 .
C31 H31B 0.9900 .
C32 H32A 0.9800 .
C32 H32B 0.9800 .
C32 H32C 0.9800 .
C33 C34 1.040(12) .
C33 H33A 0.9900 .
C33 H33B 0.9900 .
C34 H34A 0.9800 .
C34 H34B 0.9800 .
C34 H34C 0.9800 .

loop_
_geom_torsion_atom_site_label_1
_geom_torsion_atom_site_label_2
_geom_torsion_atom_site_label_3
_geom_torsion_atom_site_label_4
_geom_torsion
_geom_torsion_site_symmetry_1
P1 Ag1 C1 N5 -151.78(13) 2_776
I1 Ag1 C1 N5 53.60(18) .
Ag1 Ag1 C1 N5 -58.61(18) 2_776
P1 Ag1 C1 N2 47.0(3) 2_776
I1 Ag1 C1 N2 -107.58(19) .
Ag1 Ag1 C1 N2 140.21(19) 2_776
N5 C1 N2 C3 -0.8(3) .
Ag1 C1 N2 C3 163.88(18) .
N5 C1 N2 C21 -178.0(2) .
Ag1 C1 N2 C21 -13.3(3) .
C1 N2 C3 C4 0.3(3) .
C21 N2 C3 C4 177.6(2) .
N2 C3 C4 N5 0.3(3) .
N2 C1 N5 C4 1.0(2) .
Ag1 C1 N5 C4 -163.75(17) .
N2 C1 N5 C10 -179.61(19) .
Ag1 C1 N5 C10 15.6(3) .
C3 C4 N5 C1 -0.9(3) .
C3 C4 N5 C10 179.7(2) .
C1 N5 C10 P1 65.4(2) .
C4 N5 C10 P1 -115.2(2) .
C11 P1 C10 N5 59.32(18) .
C15 P1 C10 N5 175.59(16) .
Ag1 P1 C10 N5 -69.83(16) 2_776
C10 P1 C11 C12 168.13(16) .
C15 P1 C11 C12 60.62(19) .
Ag1 P1 C11 C12 -63.24(18) 2_776
C10 P1 C11 C14 43.9(2) .
C15 P1 C11 C14 -63.6(2) .
Ag1 P1 C11 C14 172.52(17) 2_776
C10 P1 C11 C13 -76.46(17) .
C15 P1 C11 C13 176.03(15) .
Ag1 P1 C11 C13 52.17(17) 2_776
C10 P1 C15 C17 166.50(18) .
C11 P1 C15 C17 -81.78(19) .
Ag1 P1 C15 C17 46.49(18) 2_776
C10 P1 C15 C16 50.30(18) .
C11 P1 C15 C16 162.01(16) .
Ag1 P1 C15 C16 -69.71(17) 2_776
C10 P1 C15 C18 -71.38(19) .
C11 P1 C15 C18 40.3(2) .
Ag1 P1 C15 C18 168.61(16) 2_776
C1 N2 C21 C22 96.7(3) .
C3 N2 C21 C22 -80.2(3) .
C1 N2 C21 C26 -87.8(3) .
C3 N2 C21 C26 95.3(3) .
C26 C21 C22 C23 -0.7(4) .
N2 C21 C22 C23 174.7(2) .
C26 C21 C22 C27 178.5(2) .
N2 C21 C22 C27 -6.2(3) .
C21 C22 C23 C24 0.1(4) .
C27 C22 C23 C24 -179.0(2) .
C22 C23 C24 C25 1.2(4) .
C22 C23 C24 C28 179.7(2) .
C23 C24 C25 C26 -1.9(4) .
C28 C24 C25 C26 179.5(3) .
C22 C21 C26 C25 -0.1(4) .
N2 C21 C26 C25 -175.4(2) .
C22 C21 C26 C29 179.9(2) .
N2 C21 C26 C29 4.5(4) .
C24 C25 C26 C21 1.4(4) .
C24 C25 C26 C29 -178.5(3) .
C33 O30 C31 C32 -151.0(17) .
C31 O30 C33 C34 115(18) .
